data_4036388
loop_
_publ_author_name
'Ghorai, Manas K.'
'Halder, Sandipan'
'Das, Subhomoy'

_publ_section_title
;
 Domino Michael-Michael and Aldol-Aldol Reactions: Diastereoselective
 Synthesis of Functionalized Cyclohexanone Derivatives Containing
 Quaternary Carbon Center.
;
_journal_issue 19
_journal_name_full 'The Journal of organic chemistry'
_journal_page_first 9700
_journal_page_last 9712
_journal_paper_doi 10.1021/acs.joc.5b01768
_journal_volume 80
_journal_year 2015
_chemical_formula_sum 'C52 H56 O12'
_chemical_formula_weight 872.97
_space_group_IT_number 61
_space_group_name_Hall '-P 2ac 2ab'
_space_group_name_H-M_alt 'P b c a'
_symmetry_cell_setting orthorhombic
_symmetry_space_group_name_H-M 'P b c a'
_atom_sites_solution_hydrogens geom
_atom_sites_solution_primary direct
_atom_sites_solution_secondary difmap
_audit_creation_method SHELXL-97
_cell_angle_alpha 90.00
_cell_angle_beta 90.00
_cell_angle_gamma 90.00
_cell_formula_units_Z 4
_cell_length_a 7.968(2)
_cell_length_b 20.772(6)
_cell_length_c 26.086(8)
_cell_measurement_reflns_used 903
_cell_measurement_temperature 100(2)
_cell_measurement_theta_max 17.42
_cell_measurement_theta_min 2.51
_cell_volume 4318(2)
_computing_cell_refinement 'Bruker SAINT 6.45 ( Bruker, 2003)'
_computing_data_collection 'Bruker SMART 5.628 (Bruker, 2003)'
_computing_data_reduction 'Bruker SAINT 6.45 ( Bruker, 2003)'
_computing_molecular_graphics 'Diamond 2.1e'
_computing_structure_refinement 'SHELXL-97 (Sheldrick, 1997)'
_computing_structure_solution 'SIR 97'
_diffrn_ambient_temperature 100(2)
_diffrn_measured_fraction_theta_full 0.999
_diffrn_measured_fraction_theta_max 0.999
_diffrn_measurement_device_type 'Bruker Apex CCD area detector'
_diffrn_measurement_method /w-scans
_diffrn_radiation_monochromator graphite
_diffrn_radiation_source 'fine-focus sealed tube'
_diffrn_radiation_type MoK\a
_diffrn_radiation_wavelength 0.71073
_diffrn_reflns_av_R_equivalents 0.1477
_diffrn_reflns_av_sigmaI/netI 0.1196
_diffrn_reflns_limit_h_max 10
_diffrn_reflns_limit_h_min -9
_diffrn_reflns_limit_k_max 17
_diffrn_reflns_limit_k_min -26
_diffrn_reflns_limit_l_max 32
_diffrn_reflns_limit_l_min -27
_diffrn_reflns_number 23991
_diffrn_reflns_theta_full 26.50
_diffrn_reflns_theta_max 26.50
_diffrn_reflns_theta_min 1.96
_exptl_absorpt_coefficient_mu 0.095
_exptl_absorpt_correction_T_max 0.9859
_exptl_absorpt_correction_T_min 0.9813
_exptl_absorpt_correction_type empirical
_exptl_absorpt_process_details 'SADABAS 2.10 (Bruker 2003)'
_exptl_crystal_colour colorless
_exptl_crystal_density_diffrn 1.343
_exptl_crystal_density_method 'not measured'
_exptl_crystal_description prism
_exptl_crystal_F_000 1856
_exptl_crystal_size_max 0.20
_exptl_crystal_size_mid 0.18
_exptl_crystal_size_min 0.15
_refine_diff_density_max 0.404
_refine_diff_density_min -0.354
_refine_diff_density_rms 0.070
_refine_ls_extinction_method none
_refine_ls_goodness_of_fit_ref 1.010
_refine_ls_hydrogen_treatment constr
_refine_ls_matrix_type full
_refine_ls_number_parameters 289
_refine_ls_number_reflns 4457
_refine_ls_number_restraints 0
_refine_ls_restrained_S_all 1.010
_refine_ls_R_factor_all 0.1614
_refine_ls_R_factor_gt 0.0776
_refine_ls_shift/su_max 0.000
_refine_ls_shift/su_mean 0.000
_refine_ls_structure_factor_coef Fsqd
_refine_ls_weighting_details 'calc w=1/[\s^2^(Fo^2^)+(0.0972P)^2^+0.0000P] where P=(Fo^2^+2Fc^2^)/3'
_refine_ls_weighting_scheme calc
_refine_ls_wR_factor_gt 0.1775
_refine_ls_wR_factor_ref 0.2233
_reflns_number_gt 2169
_reflns_number_total 4457
_reflns_threshold_expression >2sigma(I)
_cod_data_source_file jo5b01768_si_002.cif
_cod_data_source_block Compound8c
_cod_depositor_comments
;
The following automatic conversions were performed:

data item '_symmetry_cell_setting' value 'Orthorhombic' was changed
to 'orthorhombic' in accordance with the
/home/saulius/struct/COD-crude-data/automatic-downloads/DataCite-retrospective/ACS/depositions/lib/dictionaries/cif_core.dic
dictionary named 'cif_core.dic' version 2.4.2 last updated on
2011-04-26.

Automatic conversion script
Id: cif_fix_values 6909 2019-04-08 15:41:33Z antanas 
;
_cod_original_cell_volume 4317(2)
_cod_original_sg_symbol_H-M Pbca
_cod_database_code 4036388

loop_
_symmetry_equiv_pos_as_xyz
'x, y, z'
'-x+1/2, -y, z+1/2'
'x+1/2, -y+1/2, -z'
'-x, y+1/2, -z+1/2'
'-x, -y, -z'
'x-1/2, y, -z-1/2'
'-x-1/2, y-1/2, z'
'x, -y-1/2, z-1/2'

loop_
_atom_site_label
_atom_site_type_symbol
_atom_site_fract_x
_atom_site_fract_y
_atom_site_fract_z
_atom_site_U_iso_or_equiv
_atom_site_adp_type
_atom_site_occupancy
_atom_site_symmetry_multiplicity
_atom_site_calc_flag
_atom_site_refinement_flags
C1 C 0.8445(6) 0.3234(2) 0.59473(18) 0.0483(12) Uani 1 1 d .
H1A H 0.9130 0.3548 0.5778 0.073 Uiso 1 1 calc R
H1B H 0.9140 0.2888 0.6069 0.073 Uiso 1 1 calc R
H1C H 0.7880 0.3430 0.6232 0.073 Uiso 1 1 calc R
C2 C 0.6158(5) 0.25320(18) 0.57784(15) 0.0334(10) Uani 1 1 d .
C3 C 0.6165(5) 0.22802(18) 0.62642(15) 0.0322(9) Uani 1 1 d .
H3 H 0.6989 0.2402 0.6497 0.039 Uiso 1 1 calc R
C4 C 0.4938(5) 0.18443(18) 0.64051(15) 0.0333(10) Uani 1 1 d .
H4 H 0.4950 0.1678 0.6736 0.040 Uiso 1 1 calc R
C5 C 0.3692(5) 0.16469(17) 0.60701(14) 0.0302(9) Uani 1 1 d .
C6 C 0.3751(5) 0.18966(18) 0.55784(15) 0.0329(10) Uani 1 1 d .
H6 H 0.2939 0.1771 0.5343 0.039 Uiso 1 1 calc R
C7 C 0.4966(5) 0.23234(18) 0.54277(14) 0.0337(10) Uani 1 1 d .
H7 H 0.4992 0.2473 0.5092 0.040 Uiso 1 1 calc R
C8 C 0.2323(5) 0.11964(17) 0.62766(14) 0.0293(9) Uani 1 1 d .
H8 H 0.2910 0.0854 0.6463 0.035 Uiso 1 1 calc R
C9 C 0.1273(5) 0.15569(18) 0.66767(14) 0.0323(10) Uani 1 1 d .
H9A H 0.1943 0.1612 0.6984 0.039 Uiso 1 1 calc R
H9B H 0.1012 0.1982 0.6545 0.039 Uiso 1 1 calc R
C10 C -0.0317(5) 0.12313(18) 0.68173(14) 0.0332(10) Uani 1 1 d .
C11 C -0.0899(5) 0.06757(18) 0.65990(14) 0.0317(10) Uani 1 1 d .
C12 C 0.0101(5) 0.03377(17) 0.61813(14) 0.0304(9) Uani 1 1 d .
H12 H -0.0720 0.0169 0.5936 0.036 Uiso 1 1 calc R
C13 C 0.1167(5) 0.08538(17) 0.58844(14) 0.0287(9) Uani 1 1 d .
C14 C -0.0109(5) 0.13219(19) 0.56415(14) 0.0339(10) Uani 1 1 d .
C15 C -0.1638(5) 0.1072(2) 0.53683(15) 0.0382(10) Uani 1 1 d .
H15A H -0.2285 0.1428 0.5241 0.057 Uiso 1 1 calc R
H15B H -0.2308 0.0825 0.5602 0.057 Uiso 1 1 calc R
H15C H -0.1298 0.0805 0.5087 0.057 Uiso 1 1 calc R
C16 C 0.2153(5) 0.05218(17) 0.54577(16) 0.0308(9) Uani 1 1 d .
C17 C 0.3787(5) 0.02039(19) 0.55885(15) 0.0380(10) Uani 1 1 d .
H17A H 0.4262 0.0016 0.5285 0.057 Uiso 1 1 calc R
H17B H 0.3598 -0.0127 0.5839 0.057 Uiso 1 1 calc R
H17C H 0.4549 0.0519 0.5725 0.057 Uiso 1 1 calc R
C18 C 0.4452(6) -0.18688(19) 0.73781(17) 0.0453(12) Uani 1 1 d .
H18A H 0.4962 -0.2282 0.7435 0.068 Uiso 1 1 calc R
H18B H 0.3684 -0.1777 0.7652 0.068 Uiso 1 1 calc R
H18C H 0.5307 -0.1543 0.7368 0.068 Uiso 1 1 calc R
C19 C 0.2770(5) -0.13267(18) 0.67585(15) 0.0294(9) Uani 1 1 d .
C20 C 0.1936(5) -0.13504(18) 0.62958(15) 0.0330(10) Uani 1 1 d .
H20 H 0.1946 -0.1729 0.6105 0.040 Uiso 1 1 calc R
C21 C 0.1091(5) -0.08205(17) 0.61136(15) 0.0315(9) Uani 1 1 d .
H21 H 0.0539 -0.0844 0.5800 0.038 Uiso 1 1 calc R
C22 C 0.1048(5) -0.02447(18) 0.63937(14) 0.0278(9) Uani 1 1 d .
C23 C 0.1859(5) -0.02348(18) 0.68594(14) 0.0315(9) Uani 1 1 d .
H23 H 0.1827 0.0139 0.7055 0.038 Uiso 1 1 calc R
C24 C 0.2720(5) -0.07640(17) 0.70446(15) 0.0305(9) Uani 1 1 d .
H24 H 0.3264 -0.0743 0.7360 0.037 Uiso 1 1 calc R
C25 C -0.2455(5) 0.04045(19) 0.67793(15) 0.0342(10) Uani 1 1 d .
C26 C -0.3056(5) -0.0213(2) 0.65657(16) 0.0424(11) Uani 1 1 d .
H26A H -0.4107 -0.0325 0.6722 0.064 Uiso 1 1 calc R
H26B H -0.2246 -0.0544 0.6634 0.064 Uiso 1 1 calc R
H26C H -0.3207 -0.0170 0.6202 0.064 Uiso 1 1 calc R
O1 O 0.7245(3) 0.29891(13) 0.55988(10) 0.0410(8) Uani 1 1 d .
O2 O -0.1166(3) 0.15374(12) 0.71767(10) 0.0388(7) Uani 1 1 d .
H2 H -0.2044 0.1345 0.7235 0.058 Uiso 1 1 calc R
O3 O 0.0096(3) 0.18958(13) 0.56808(10) 0.0373(7) Uani 1 1 d .
O4 O 0.1629(3) 0.05116(13) 0.50230(10) 0.0393(7) Uani 1 1 d .
O5 O 0.3574(3) -0.18760(12) 0.69073(11) 0.0381(7) Uani 1 1 d .
O6 O -0.3303(4) 0.06765(13) 0.71134(11) 0.0431(8) Uani 1 1 d .

loop_
_atom_site_aniso_label
_atom_site_aniso_U_11
_atom_site_aniso_U_22
_atom_site_aniso_U_33
_atom_site_aniso_U_23
_atom_site_aniso_U_13
_atom_site_aniso_U_12
C1 0.052(3) 0.036(3) 0.057(3) -0.009(2) 0.006(2) -0.011(2)
C2 0.034(2) 0.027(2) 0.040(2) 0.0010(18) 0.007(2) 0.0043(19)
C3 0.036(2) 0.029(2) 0.031(2) -0.0039(17) -0.0038(19) 0.0040(19)
C4 0.041(3) 0.030(2) 0.028(2) -0.0032(17) 0.0013(19) 0.005(2)
C5 0.038(2) 0.025(2) 0.028(2) -0.0022(16) 0.0005(18) 0.0019(18)
C6 0.037(2) 0.030(2) 0.032(2) 0.0058(17) -0.0031(18) 0.0040(19)
C7 0.040(2) 0.037(2) 0.025(2) 0.0036(17) 0.0053(19) 0.004(2)
C8 0.035(2) 0.027(2) 0.026(2) 0.0027(16) -0.0005(18) 0.0046(18)
C9 0.044(3) 0.028(2) 0.025(2) 0.0017(17) 0.0014(18) 0.0033(19)
C10 0.048(3) 0.029(2) 0.022(2) 0.0050(17) 0.0086(19) 0.008(2)
C11 0.040(3) 0.028(2) 0.027(2) 0.0051(17) 0.0033(18) 0.0042(19)
C12 0.039(2) 0.026(2) 0.026(2) 0.0011(16) -0.0011(18) -0.0026(18)
C13 0.033(2) 0.026(2) 0.027(2) -0.0004(16) 0.0036(18) -0.0010(17)
C14 0.047(3) 0.032(2) 0.023(2) 0.0019(17) 0.0070(19) 0.002(2)
C15 0.041(3) 0.035(2) 0.039(3) 0.0013(19) -0.005(2) 0.002(2)
C16 0.041(2) 0.021(2) 0.031(2) -0.0019(16) 0.0041(19) -0.0033(18)
C17 0.039(3) 0.036(2) 0.039(3) -0.0030(19) 0.008(2) 0.004(2)
C18 0.049(3) 0.033(3) 0.054(3) -0.003(2) -0.012(2) 0.010(2)
C19 0.029(2) 0.023(2) 0.037(2) 0.0044(17) 0.0050(18) 0.0007(17)
C20 0.038(2) 0.026(2) 0.034(2) -0.0073(17) -0.0028(19) 0.0022(18)
C21 0.039(2) 0.024(2) 0.031(2) 0.0001(17) 0.0016(19) -0.0023(18)
C22 0.034(2) 0.025(2) 0.025(2) 0.0001(16) 0.0062(17) 0.0006(17)
C23 0.045(3) 0.022(2) 0.027(2) -0.0013(17) 0.0075(19) -0.0032(18)
C24 0.037(2) 0.026(2) 0.029(2) 0.0011(17) 0.0023(18) -0.0007(18)
C25 0.042(3) 0.031(2) 0.030(2) 0.0112(17) 0.008(2) 0.0087(19)
C26 0.037(3) 0.036(3) 0.055(3) 0.008(2) 0.011(2) -0.005(2)
O1 0.0430(18) 0.0357(17) 0.0441(19) 0.0034(13) 0.0032(14) -0.0073(14)
O2 0.0507(18) 0.0352(16) 0.0305(16) -0.0019(12) 0.0119(14) 0.0062(13)
O3 0.0448(18) 0.0304(17) 0.0367(17) 0.0029(13) 0.0013(13) 0.0033(14)
O4 0.0490(19) 0.0427(18) 0.0261(17) -0.0043(12) 0.0015(14) 0.0008(14)
O5 0.0420(18) 0.0277(16) 0.0446(18) -0.0023(12) -0.0072(14) 0.0038(13)
O6 0.0481(19) 0.0412(18) 0.0401(18) 0.0107(14) 0.0150(15) 0.0086(14)

loop_
_atom_type_symbol
_atom_type_description
_atom_type_scat_dispersion_real
_atom_type_scat_dispersion_imag
_atom_type_scat_source
C C 0.0033 0.0016 'International Tables Vol C Tables 4.2.6.8 and 6.1.1.4'
H H 0.0000 0.0000 'International Tables Vol C Tables 4.2.6.8 and 6.1.1.4'
O O 0.0106 0.0060 'International Tables Vol C Tables 4.2.6.8 and 6.1.1.4'

loop_
_geom_angle_atom_site_label_1
_geom_angle_atom_site_label_2
_geom_angle_atom_site_label_3
_geom_angle
O1 C2 C3 125.4(4)
O1 C2 C7 115.1(4)
C3 C2 C7 119.5(4)
C2 C3 C4 119.5(4)
C3 C4 C5 122.2(4)
C6 C5 C4 116.7(4)
C6 C5 C8 125.3(4)
C4 C5 C8 117.9(3)
C7 C6 C5 122.1(4)
C6 C7 C2 119.8(4)
C9 C8 C5 109.2(3)
C9 C8 C13 110.4(3)
C5 C8 C13 118.1(3)
C10 C9 C8 114.3(3)
O2 C10 C11 121.9(4)
O2 C10 C9 113.2(3)
C11 C10 C9 124.9(3)
C10 C11 C25 119.1(4)
C10 C11 C12 120.6(4)
C25 C11 C12 120.3(3)
C11 C12 C22 111.3(3)
C11 C12 C13 108.7(3)
C22 C12 C13 116.8(3)
C16 C13 C14 108.9(3)
C16 C13 C8 112.5(3)
C14 C13 C8 111.9(3)
C16 C13 C12 109.2(3)
C14 C13 C12 106.0(3)
C8 C13 C12 108.0(3)
O3 C14 C15 119.3(4)
O3 C14 C13 119.9(4)
C15 C14 C13 120.8(3)
O4 C16 C17 120.4(3)
O4 C16 C13 120.9(4)
C17 C16 C13 118.7(3)
O5 C19 C20 116.4(3)
O5 C19 C24 124.4(4)
C20 C19 C24 119.2(3)
C21 C20 C19 120.7(4)
C20 C21 C22 121.0(4)
C23 C22 C21 117.5(3)
C23 C22 C12 122.6(3)
C21 C22 C12 119.9(3)
C22 C23 C24 122.0(4)
C23 C24 C19 119.7(4)
O6 C25 C11 121.4(4)
O6 C25 C26 119.0(4)
C11 C25 C26 119.7(4)
C2 O1 C1 117.2(3)
C19 O5 C18 118.1(3)

loop_
_geom_bond_atom_site_label_1
_geom_bond_atom_site_label_2
_geom_bond_distance
C1 O1 1.414(5)
C2 O1 1.368(4)
C2 C3 1.371(5)
C2 C7 1.388(5)
C3 C4 1.382(5)
C4 C5 1.385(5)
C5 C6 1.384(5)
C5 C8 1.535(5)
C6 C7 1.371(5)
C8 C9 1.533(5)
C8 C13 1.550(5)
C9 C10 1.482(5)
C10 O2 1.320(4)
C10 C11 1.368(5)
C11 C25 1.441(6)
C11 C12 1.522(5)
C12 C22 1.530(5)
C12 C13 1.572(5)
C13 C16 1.527(5)
C13 C14 1.543(5)
C14 O3 1.207(4)
C14 C15 1.504(5)
C16 O4 1.208(4)
C16 C17 1.500(5)
C18 O5 1.413(5)
C19 O5 1.365(4)
C19 C20 1.379(5)
C19 C24 1.387(5)
C20 C21 1.375(5)
C21 C22 1.402(5)
C22 C23 1.376(5)
C23 C24 1.383(5)
C25 O6 1.239(4)
C25 C26 1.477(6)

loop_
_geom_torsion_atom_site_label_1
_geom_torsion_atom_site_label_2
_geom_torsion_atom_site_label_3
_geom_torsion_atom_site_label_4
_geom_torsion
O1 C2 C3 C4 176.6(3)
C7 C2 C3 C4 -3.0(6)
C2 C3 C4 C5 0.3(6)
C3 C4 C5 C6 1.4(5)
C3 C4 C5 C8 -176.0(3)
C4 C5 C6 C7 -0.6(6)
C8 C5 C6 C7 176.6(3)
C5 C6 C7 C2 -1.9(6)
O1 C2 C7 C6 -175.8(3)
C3 C2 C7 C6 3.7(6)
C6 C5 C8 C9 -111.0(4)
C4 C5 C8 C9 66.2(4)
C6 C5 C8 C13 16.2(5)
C4 C5 C8 C13 -166.6(3)
C5 C8 C9 C10 166.6(3)
C13 C8 C9 C10 35.1(4)
C8 C9 C10 O2 177.5(3)
C8 C9 C10 C11 -3.6(5)
O2 C10 C11 C25 -2.2(6)
C9 C10 C11 C25 178.9(3)
O2 C10 C11 C12 179.3(3)
C9 C10 C11 C12 0.5(6)
C10 C11 C12 C22 101.8(4)
C25 C11 C12 C22 -76.6(4)
C10 C11 C12 C13 -28.3(5)
C25 C11 C12 C13 153.3(3)
C9 C8 C13 C16 176.4(3)
C5 C8 C13 C16 49.8(4)
C9 C8 C13 C14 53.4(4)
C5 C8 C13 C14 -73.2(4)
C9 C8 C13 C12 -63.0(4)
C5 C8 C13 C12 170.4(3)
C11 C12 C13 C16 -179.0(3)
C22 C12 C13 C16 54.0(4)
C11 C12 C13 C14 -61.8(4)
C22 C12 C13 C14 171.2(3)
C11 C12 C13 C8 58.4(4)
C22 C12 C13 C8 -68.7(4)
C16 C13 C14 O3 -109.7(4)
C8 C13 C14 O3 15.3(5)
C12 C13 C14 O3 132.9(4)
C16 C13 C14 C15 72.1(4)
C8 C13 C14 C15 -162.9(3)
C12 C13 C14 C15 -45.3(4)
C14 C13 C16 O4 -18.7(5)
C8 C13 C16 O4 -143.4(3)
C12 C13 C16 O4 96.7(4)
C14 C13 C16 C17 161.6(3)
C8 C13 C16 C17 36.9(4)
C12 C13 C16 C17 -83.0(4)
O5 C19 C20 C21 -179.9(3)
C24 C19 C20 C21 1.2(6)
C19 C20 C21 C22 -0.3(6)
C20 C21 C22 C23 -1.0(6)
C20 C21 C22 C12 179.9(3)
C11 C12 C22 C23 -41.2(5)
C13 C12 C22 C23 84.5(4)
C11 C12 C22 C21 137.8(4)
C13 C12 C22 C21 -96.5(4)
C21 C22 C23 C24 1.4(6)
C12 C22 C23 C24 -179.5(3)
C22 C23 C24 C19 -0.5(6)
O5 C19 C24 C23 -179.6(3)
C20 C19 C24 C23 -0.9(6)
C10 C11 C25 O6 2.7(6)
C12 C11 C25 O6 -178.9(4)
C10 C11 C25 C26 -176.9(4)
C12 C11 C25 C26 1.5(6)
C3 C2 O1 C1 -1.7(5)
C7 C2 O1 C1 177.8(3)
C20 C19 O5 C18 179.6(4)
C24 C19 O5 C18 -1.6(5)
